data_2237928
loop_
_publ_author_name
'Du, Zhengyin'
'Che, Fushou'
'Yan, Yufei'
'Liu, Wei'

_publ_section_title
;
 2-[(5'-Chloro-1,1':3',1''-terphenyl-4'-yl)imino]acenaphthylen-1(2<i>H</i>)-one
;
_journal_coeditor_code KQ2002
_journal_issue 5
_journal_name_full 'Acta Crystallographica Section E'
_journal_page_first o624
_journal_page_last o625
_journal_paper_doi 10.1107/S1600536813008015
_journal_volume 69
_journal_year 2013
_chemical_formula_iupac 'C30 H18 Cl N O'
_chemical_formula_moiety 'C30 H18 Cl N O'
_chemical_formula_sum 'C30 H18 Cl N O'
_chemical_formula_weight 443.90
_chemical_name_systematic
;
2-[(5'-Chloro-1,1':3',1''-terphenyl-4'-yl)imino]acenaphthylen-1(2<i>H</i>)-one
;
_space_group_crystal_system monoclinic
_space_group_IT_number 14
_space_group_name_Hall '-P 2yn'
_space_group_name_H-M_alt 'P 1 21/n 1'
_symmetry_space_group_name_Hall '-P 2yn'
_symmetry_space_group_name_H-M 'P 1 21/n 1'
_atom_sites_solution_hydrogens geom
_atom_sites_solution_primary direct
_atom_sites_solution_secondary difmap
_cell_angle_alpha 90.00
_cell_angle_beta 91.864(5)
_cell_angle_gamma 90.00
_cell_formula_units_Z 4
_cell_length_a 12.4929(6)
_cell_length_b 10.8699(7)
_cell_length_c 16.0758(8)
_cell_measurement_reflns_used 2796
_cell_measurement_temperature 99.95(17)
_cell_measurement_theta_max 28.4172
_cell_measurement_theta_min 3.0533
_cell_volume 2181.9(2)
_computing_cell_refinement '<i>CrysAlis PRO</i> (Agilent, 2012)'
_computing_data_collection '<i>CrysAlis PRO</i> (Agilent, 2012)'
_computing_data_reduction '<i>CrysAlis PRO</i> (Agilent, 2012)'
_computing_molecular_graphics '<i>OLEX2</i> (Dolomanov <i>et al.</i>, 2009)'
_computing_publication_material '<i>OLEX2</i> (Dolomanov <i>et al.</i>, 2009)'
_computing_structure_refinement '<i>SHELXTL</i> (Sheldrick, 2008)'
_computing_structure_solution '<i>SHELXTL</i> (Sheldrick, 2008)'
_diffrn_ambient_temperature 99.95(17)
_diffrn_detector_area_resol_mean 16.0733
_diffrn_measured_fraction_theta_full 0.9962
_diffrn_measured_fraction_theta_max 0.9767
_diffrn_measurement_device_type 'Agilent SuperNova (Dual, Cu at zero, Eos)'
_diffrn_measurement_method '\w scans'
_diffrn_radiation_monochromator mirror
_diffrn_radiation_type 'Mo K\a'
_diffrn_radiation_wavelength 0.7107
_diffrn_reflns_av_R_equivalents 0.0411
_diffrn_reflns_limit_h_max 15
_diffrn_reflns_limit_h_min -15
_diffrn_reflns_limit_k_max 11
_diffrn_reflns_limit_k_min -13
_diffrn_reflns_limit_l_max 20
_diffrn_reflns_limit_l_min -19
_diffrn_reflns_number 8827
_diffrn_reflns_theta_full 25.50
_diffrn_reflns_theta_max 26.37
_diffrn_reflns_theta_min 3.15
_exptl_absorpt_coefficient_mu 0.199
_exptl_absorpt_correction_T_max 1.00000
_exptl_absorpt_correction_T_min 0.86549
_exptl_absorpt_correction_type multi-scan
_exptl_absorpt_process_details '(<i>CrysAlis PRO</i>; Agilent, 2012)'
_exptl_crystal_colour 'clear light-yellow'
_exptl_crystal_density_diffrn 1.351
_exptl_crystal_density_method 'not measured'
_exptl_crystal_description block
_exptl_crystal_F_000 920
_exptl_crystal_size_max 0.32
_exptl_crystal_size_mid 0.28
_exptl_crystal_size_min 0.25
_refine_diff_density_max 0.499
_refine_diff_density_min -0.280
_refine_ls_extinction_method none
_refine_ls_goodness_of_fit_ref 1.090
_refine_ls_hydrogen_treatment constr
_refine_ls_matrix_type full
_refine_ls_number_parameters 298
_refine_ls_number_reflns 4461
_refine_ls_number_restraints 0
_refine_ls_restrained_S_all 1.090
_refine_ls_R_factor_all 0.0905
_refine_ls_R_factor_gt 0.0578
_refine_ls_shift/su_max 0.000
_refine_ls_shift/su_mean 0.000
_refine_ls_structure_factor_coef Fsqd
_refine_ls_weighting_details 'calc w=1/[\s^2^(Fo^2^)+(0.0310P)^2^+0.7817P] where P=(Fo^2^+2Fc^2^)/3'
_refine_ls_weighting_scheme calc
_refine_ls_wR_factor_gt 0.1074
_refine_ls_wR_factor_ref 0.1210
_reflns_number_gt 3151
_reflns_number_total 4461
_reflns_threshold_expression I>2\s(I)
_cod_data_source_file kq2002.cif
_cod_data_source_block I
_cod_database_code 2237928
_cod_database_fobs_code 2237928

loop_
_space_group_symop_id
_space_group_symop_operation_xyz
1 'x, y, z'
2 '-x+1/2, y+1/2, -z+1/2'
3 '-x, -y, -z'
4 'x-1/2, -y-1/2, z-1/2'

loop_
_atom_site_type_symbol
_atom_site_label
_atom_site_fract_x
_atom_site_fract_y
_atom_site_fract_z
_atom_site_U_iso_or_equiv
_atom_site_adp_type
_atom_site_calc_flag
_atom_site_refinement_flags
_atom_site_occupancy
_atom_site_symmetry_multiplicity
Cl Cl1 0.04696(5) 0.31870(6) 0.48276(4) 0.02604(18) Uani d . 1 1
O O1 0.41337(15) 0.16285(19) 0.45458(12) 0.0333(5) Uani d . 1 1
N N2 0.23922(15) 0.29536(19) 0.37546(11) 0.0179(5) Uani d . 1 1
C C1 0.29301(19) 0.4619(3) 0.47857(15) 0.0226(6) Uani d . 1 1
C C2 0.2362(2) 0.5671(3) 0.46784(16) 0.0255(6) Uani d . 1 1
H H2 0.1824 0.5737 0.4267 0.031 Uiso calc R 1 1
C C3 0.2617(2) 0.6671(3) 0.52178(18) 0.0335(7) Uani d . 1 1
H H3 0.2249 0.7408 0.5143 0.040 Uiso calc R 1 1
C C4 0.3393(2) 0.6593(3) 0.58509(17) 0.0334(7) Uani d . 1 1
H H4 0.3515 0.7262 0.6201 0.040 Uiso calc R 1 1
C C5 0.3989(2) 0.5525(3) 0.59681(16) 0.0276(7) Uani d . 1 1
C C6 0.4832(2) 0.5294(3) 0.65685(16) 0.0330(7) Uani d . 1 1
H H6 0.5019 0.5901 0.6954 0.040 Uiso calc R 1 1
C C7 0.5368(2) 0.4199(3) 0.65874(16) 0.0352(8) Uani d . 1 1
H H7 0.5911 0.4087 0.6990 0.042 Uiso calc R 1 1
C C8 0.5140(2) 0.3233(3) 0.60276(15) 0.0317(7) Uani d . 1 1
H H8 0.5527 0.2502 0.6045 0.038 Uiso calc R 1 1
C C9 0.4309(2) 0.3422(3) 0.54485(15) 0.0249(6) Uani d . 1 1
C C10 0.3752(2) 0.4534(3) 0.54261(15) 0.0250(6) Uani d . 1 1
C C11 0.3865(2) 0.2656(3) 0.47682(15) 0.0247(6) Uani d . 1 1
C C12 0.29469(18) 0.3418(2) 0.43510(14) 0.0186(6) Uani d . 1 1
C C13 0.15077(18) 0.3582(2) 0.33866(14) 0.0176(5) Uani d . 1 1
C C14 0.05499(19) 0.3719(2) 0.38076(14) 0.0195(6) Uani d . 1 1
C C15 -0.03509(19) 0.4241(2) 0.34434(15) 0.0213(6) Uani d . 1 1
H H15 -0.0974 0.4306 0.3741 0.026 Uiso calc R 1 1
C C16 -0.03305(19) 0.4674(2) 0.26273(15) 0.0208(6) Uani d . 1 1
C C17 0.06207(18) 0.4559(2) 0.22035(15) 0.0195(6) Uani d . 1 1
H H17 0.0645 0.4862 0.1663 0.023 Uiso calc R 1 1
C C18 0.15357(18) 0.4010(2) 0.25532(14) 0.0169(5) Uani d . 1 1
C C19 0.25352(18) 0.3931(2) 0.20691(14) 0.0176(5) Uani d . 1 1
C C20 0.31803(19) 0.2884(2) 0.20722(14) 0.0211(6) Uani d . 1 1
H H20 0.2982 0.2193 0.2372 0.025 Uiso calc R 1 1
C C21 0.4119(2) 0.2865(3) 0.16287(15) 0.0250(6) Uani d . 1 1
H H21 0.4542 0.2160 0.1632 0.030 Uiso calc R 1 1
C C22 0.4425(2) 0.3883(3) 0.11853(15) 0.0265(6) Uani d . 1 1
H H22 0.5062 0.3874 0.0902 0.032 Uiso calc R 1 1
C C23 0.3783(2) 0.4918(3) 0.11635(15) 0.0247(6) Uani d . 1 1
H H23 0.3984 0.5603 0.0859 0.030 Uiso calc R 1 1
C C24 0.28386(19) 0.4937(2) 0.15946(14) 0.0209(6) Uani d . 1 1
H H24 0.2403 0.5631 0.1566 0.025 Uiso calc R 1 1
C C25 -0.1326(2) 0.5199(3) 0.22308(17) 0.0258(6) Uani d . 1 1
C C26 -0.2001(2) 0.5956(3) 0.26780(18) 0.0335(7) Uani d . 1 1
H H26 -0.1807 0.6176 0.3221 0.040 Uiso calc R 1 1
C C27 -0.2959(2) 0.6385(3) 0.2324(2) 0.0415(8) Uani d . 1 1
H H27 -0.3399 0.6897 0.2625 0.050 Uiso calc R 1 1
C C28 -0.3251(2) 0.6047(3) 0.1522(2) 0.0447(9) Uani d . 1 1
H H28 -0.3900 0.6316 0.1287 0.054 Uiso calc R 1 1
C C29 -0.2592(2) 0.5316(3) 0.1070(2) 0.0434(9) Uani d . 1 1
H H29 -0.2794 0.5096 0.0529 0.052 Uiso calc R 1 1
C C30 -0.1619(2) 0.4899(3) 0.14165(18) 0.0338(7) Uani d . 1 1
H H30 -0.1167 0.4420 0.1101 0.041 Uiso calc R 1 1

loop_
_atom_site_aniso_label
_atom_site_aniso_U_11
_atom_site_aniso_U_22
_atom_site_aniso_U_33
_atom_site_aniso_U_12
_atom_site_aniso_U_13
_atom_site_aniso_U_23
Cl1 0.0262(3) 0.0333(4) 0.0187(3) -0.0013(3) 0.0026(2) 0.0074(3)
O1 0.0344(11) 0.0298(12) 0.0354(11) 0.0085(10) -0.0043(8) 0.0040(9)
N2 0.0197(10) 0.0197(12) 0.0139(10) -0.0025(10) -0.0030(8) 0.0026(9)
C1 0.0201(12) 0.0284(16) 0.0193(13) -0.0087(13) 0.0024(10) -0.0033(11)
C2 0.0239(13) 0.0242(16) 0.0285(14) -0.0040(13) 0.0047(11) -0.0062(12)
C3 0.0247(14) 0.0299(18) 0.0461(18) -0.0004(14) 0.0070(12) -0.0112(14)
C4 0.0246(14) 0.041(2) 0.0352(16) -0.0075(15) 0.0095(12) -0.0183(14)
C5 0.0208(13) 0.0387(19) 0.0235(14) -0.0099(14) 0.0055(11) -0.0036(13)
C6 0.0295(15) 0.050(2) 0.0195(14) -0.0194(16) 0.0031(11) -0.0103(14)
C7 0.0259(15) 0.058(2) 0.0209(14) -0.0123(16) -0.0051(11) 0.0032(14)
C8 0.0264(14) 0.048(2) 0.0201(13) -0.0138(15) -0.0022(10) 0.0100(13)
C9 0.0231(13) 0.0350(18) 0.0165(12) -0.0062(14) -0.0005(10) 0.0046(12)
C10 0.0212(13) 0.0396(18) 0.0145(12) -0.0137(14) 0.0059(10) -0.0023(12)
C11 0.0251(14) 0.0293(17) 0.0197(13) -0.0020(14) 0.0009(10) 0.0075(12)
C12 0.0188(12) 0.0219(15) 0.0150(12) -0.0035(12) 0.0013(9) 0.0020(11)
C13 0.0212(12) 0.0141(13) 0.0170(12) -0.0008(11) -0.0048(9) -0.0020(10)
C14 0.0250(13) 0.0184(15) 0.0150(12) -0.0048(12) -0.0005(10) 0.0031(10)
C15 0.0174(12) 0.0217(15) 0.0248(13) -0.0032(12) 0.0014(10) 0.0031(11)
C16 0.0165(12) 0.0186(15) 0.0268(14) -0.0040(12) -0.0043(10) 0.0020(11)
C17 0.0235(13) 0.0180(14) 0.0167(12) -0.0036(12) -0.0039(10) 0.0014(11)
C18 0.0201(12) 0.0135(13) 0.0168(12) -0.0033(11) -0.0028(9) -0.0026(10)
C19 0.0186(12) 0.0204(14) 0.0134(11) -0.0007(12) -0.0050(9) -0.0044(10)
C20 0.0266(13) 0.0191(15) 0.0174(12) -0.0025(12) -0.0036(10) -0.0020(11)
C21 0.0273(14) 0.0236(16) 0.0239(14) 0.0030(13) -0.0003(11) -0.0086(12)
C22 0.0242(14) 0.0339(18) 0.0218(14) -0.0070(14) 0.0071(11) -0.0105(12)
C23 0.0313(14) 0.0247(16) 0.0183(13) -0.0079(14) 0.0039(10) -0.0023(11)
C24 0.0269(13) 0.0205(15) 0.0151(12) -0.0011(12) -0.0037(10) -0.0019(11)
C25 0.0197(13) 0.0257(16) 0.0318(15) -0.0054(13) -0.0030(11) 0.0104(12)
C26 0.0249(14) 0.0405(19) 0.0354(16) 0.0011(15) 0.0070(12) 0.0145(14)
C27 0.0211(14) 0.047(2) 0.058(2) 0.0073(15) 0.0114(14) 0.0223(17)
C28 0.0195(14) 0.045(2) 0.069(2) -0.0037(16) -0.0114(15) 0.0275(19)
C29 0.0426(18) 0.033(2) 0.052(2) -0.0058(17) -0.0250(15) 0.0092(16)
C30 0.0345(16) 0.0253(17) 0.0405(17) -0.0008(15) -0.0146(13) 0.0026(14)

loop_
_atom_type_symbol
_atom_type_description
_atom_type_scat_dispersion_real
_atom_type_scat_dispersion_imag
_atom_type_scat_source
H H 0.0000 0.0000 'International Tables Vol C Tables 4.2.6.8 and 6.1.1.4'
C C 0.0033 0.0016 'International Tables Vol C Tables 4.2.6.8 and 6.1.1.4'
N N 0.0061 0.0033 'International Tables Vol C Tables 4.2.6.8 and 6.1.1.4'
O O 0.0106 0.0060 'International Tables Vol C Tables 4.2.6.8 and 6.1.1.4'
Cl Cl 0.1484 0.1585 'International Tables Vol C Tables 4.2.6.8 and 6.1.1.4'

loop_
_geom_angle_atom_site_label_1
_geom_angle_atom_site_label_2
_geom_angle_atom_site_label_3
_geom_angle
C12 N2 C13 121.6(2)
C2 C1 C10 120.5(2)
C2 C1 C12 134.4(2)
C10 C1 C12 105.1(2)
C1 C2 H2 121.2
C1 C2 C3 117.5(2)
C3 C2 H2 121.2
C2 C3 H3 118.7
C4 C3 C2 122.7(3)
C4 C3 H3 118.7
C3 C4 H4 119.6
C3 C4 C5 120.7(3)
C5 C4 H4 119.6
C4 C5 C6 128.3(3)
C4 C5 C10 117.0(2)
C10 C5 C6 114.8(3)
C5 C6 H6 119.4
C7 C6 C5 121.3(3)
C7 C6 H6 119.4
C6 C7 H7 118.4
C6 C7 C8 123.2(3)
C8 C7 H7 118.4
C7 C8 H8 121.6
C9 C8 C7 116.8(3)
C9 C8 H8 121.6
C8 C9 C10 120.5(3)
C8 C9 C11 132.2(3)
C10 C9 C11 107.2(2)
C5 C10 C1 121.7(3)
C9 C10 C1 114.8(2)
C9 C10 C5 123.5(2)
O1 C11 C9 129.4(3)
O1 C11 C12 124.6(2)
C9 C11 C12 106.0(2)
N2 C12 C1 133.7(2)
N2 C12 C11 119.5(2)
C1 C12 C11 106.8(2)
N2 C13 C18 120.7(2)
C14 C13 N2 121.2(2)
C14 C13 C18 117.9(2)
C13 C14 Cl1 119.65(18)
C15 C14 Cl1 117.78(19)
C15 C14 C13 122.6(2)
C14 C15 H15 120.0
C14 C15 C16 120.0(2)
C16 C15 H15 120.0
C15 C16 C25 119.4(2)
C17 C16 C15 118.1(2)
C17 C16 C25 122.5(2)
C16 C17 H17 118.6
C18 C17 C16 122.9(2)
C18 C17 H17 118.6
C13 C18 C19 121.3(2)
C17 C18 C13 118.4(2)
C17 C18 C19 120.2(2)
C20 C19 C18 122.5(2)
C24 C19 C18 119.1(2)
C24 C19 C20 118.4(2)
C19 C20 H20 119.8
C21 C20 C19 120.4(2)
C21 C20 H20 119.8
C20 C21 H21 119.8
C22 C21 C20 120.4(3)
C22 C21 H21 119.8
C21 C22 H22 120.1
C21 C22 C23 119.8(2)
C23 C22 H22 120.1
C22 C23 H23 119.9
C22 C23 C24 120.2(3)
C24 C23 H23 119.9
C19 C24 H24 119.6
C23 C24 C19 120.8(3)
C23 C24 H24 119.6
C26 C25 C16 121.0(2)
C30 C25 C16 120.3(3)
C30 C25 C26 118.7(3)
C25 C26 H26 119.5
C27 C26 C25 120.9(3)
C27 C26 H26 119.5
C26 C27 H27 120.2
C28 C27 C26 119.5(3)
C28 C27 H27 120.2
C27 C28 H28 119.8
C29 C28 C27 120.3(3)
C29 C28 H28 119.8
C28 C29 H29 119.8
C28 C29 C30 120.5(3)
C30 C29 H29 119.8
C25 C30 C29 120.0(3)
C25 C30 H30 120.0
C29 C30 H30 120.0

loop_
_geom_bond_atom_site_label_1
_geom_bond_atom_site_label_2
_geom_bond_distance
Cl1 C14 1.745(2)
O1 C11 1.223(3)
N2 C12 1.269(3)
N2 C13 1.412(3)
C1 C2 1.354(4)
C1 C10 1.433(3)
C1 C12 1.481(4)
C2 H2 0.9300
C2 C3 1.420(4)
C3 H3 0.9300
C3 C4 1.385(4)
C4 H4 0.9300
C4 C5 1.389(4)
C5 C6 1.427(4)
C5 C10 1.411(4)
C6 H6 0.9300
C6 C7 1.366(4)
C7 H7 0.9300
C7 C8 1.407(4)
C8 H8 0.9300
C8 C9 1.387(3)
C9 C10 1.394(4)
C9 C11 1.469(4)
C11 C12 1.550(4)
C13 C14 1.402(3)
C13 C18 1.420(3)
C14 C15 1.374(3)
C15 H15 0.9300
C15 C16 1.395(3)
C16 C17 1.394(3)
C16 C25 1.492(3)
C17 H17 0.9300
C17 C18 1.392(3)
C18 C19 1.495(3)
C19 C20 1.395(3)
C19 C24 1.393(3)
C20 H20 0.9300
C20 C21 1.392(3)
C21 H21 0.9300
C21 C22 1.378(4)
C22 H22 0.9300
C22 C23 1.381(4)
C23 H23 0.9300
C23 C24 1.388(3)
C24 H24 0.9300
C25 C26 1.394(4)
C25 C30 1.387(4)
C26 H26 0.9300
C26 C27 1.389(4)
C27 H27 0.9300
C27 C28 1.378(5)
C28 H28 0.9300
C28 C29 1.370(5)
C29 H29 0.9300
C29 C30 1.396(4)
C30 H30 0.9300

loop_
_geom_hbond_atom_site_label_D
_geom_hbond_atom_site_label_H
_geom_hbond_atom_site_label_A
_geom_hbond_site_symmetry_A
_geom_hbond_distance_DH
_geom_hbond_distance_HA
_geom_hbond_distance_DA
_geom_hbond_angle_DHA
_geom_hbond_publ_flag
C20 H20 N2 . 0.93 2.50 2.909(3) 107 yes
C24 H24 N2 2_555 0.93 2.59 3.338(3) 138 yes
C4 H4 Cg1 4_565 0.93 2.74 3.551(3) 147 yes
C6 H6 Cg2 3_666 0.93 2.92 3.647(3) 136 yes

loop_
_geom_torsion_atom_site_label_1
_geom_torsion_atom_site_label_2
_geom_torsion_atom_site_label_3
_geom_torsion_atom_site_label_4
_geom_torsion
Cl1 C14 C15 C16 -179.6(2)
O1 C11 C12 N2 2.8(4)
O1 C11 C12 C1 -177.2(2)
N2 C13 C14 Cl1 3.9(3)
N2 C13 C14 C15 -174.9(2)
N2 C13 C18 C17 176.2(2)
N2 C13 C18 C19 -6.6(4)
C1 C2 C3 C4 -1.8(4)
C2 C1 C10 C5 0.7(4)
C2 C1 C10 C9 -177.3(2)
C2 C1 C12 N2 -4.2(5)
C2 C1 C12 C11 175.8(3)
C2 C3 C4 C5 2.3(4)
C3 C4 C5 C6 178.2(3)
C3 C4 C5 C10 -1.2(4)
C4 C5 C6 C7 -177.9(3)
C4 C5 C10 C1 -0.3(4)
C4 C5 C10 C9 177.6(2)
C5 C6 C7 C8 0.1(4)
C6 C5 C10 C1 -179.7(2)
C6 C5 C10 C9 -1.9(4)
C6 C7 C8 C9 -1.4(4)
C7 C8 C9 C10 1.1(4)
C7 C8 C9 C11 178.4(3)
C8 C9 C10 C1 178.6(2)
C8 C9 C10 C5 0.6(4)
C8 C9 C11 O1 0.2(5)
C8 C9 C11 C12 -179.5(3)
C9 C11 C12 N2 -177.5(2)
C9 C11 C12 C1 2.4(2)
C10 C1 C2 C3 0.3(4)
C10 C1 C12 N2 178.0(3)
C10 C1 C12 C11 -2.0(2)
C10 C5 C6 C7 1.5(4)
C10 C9 C11 O1 177.7(3)
C10 C9 C11 C12 -1.9(3)
C11 C9 C10 C1 0.7(3)
C11 C9 C10 C5 -177.3(2)
C12 N2 C13 C14 -72.0(3)
C12 N2 C13 C18 112.9(3)
C12 C1 C2 C3 -177.2(3)
C12 C1 C10 C5 178.9(2)
C12 C1 C10 C9 0.9(3)
C13 N2 C12 C1 -3.7(4)
C13 N2 C12 C11 176.2(2)
C13 C14 C15 C16 -0.8(4)
C13 C18 C19 C20 44.1(3)
C13 C18 C19 C24 -136.0(2)
C14 C13 C18 C17 1.0(4)
C14 C13 C18 C19 178.2(2)
C14 C15 C16 C17 0.0(4)
C14 C15 C16 C25 177.9(2)
C15 C16 C17 C18 1.4(4)
C15 C16 C25 C26 40.5(4)
C15 C16 C25 C30 -136.8(3)
C16 C17 C18 C13 -1.9(4)
C16 C17 C18 C19 -179.1(2)
C16 C25 C26 C27 -176.2(3)
C16 C25 C30 C29 175.0(3)
C17 C16 C25 C26 -141.7(3)
C17 C16 C25 C30 41.0(4)
C17 C18 C19 C20 -138.7(2)
C17 C18 C19 C24 41.2(3)
C18 C13 C14 Cl1 179.04(18)
C18 C13 C14 C15 0.3(4)
C18 C19 C20 C21 -178.3(2)
C18 C19 C24 C23 177.4(2)
C19 C20 C21 C22 0.4(4)
C20 C19 C24 C23 -2.7(3)
C20 C21 C22 C23 -1.7(4)
C21 C22 C23 C24 0.8(4)
C22 C23 C24 C19 1.4(4)
C24 C19 C20 C21 1.8(3)
C25 C16 C17 C18 -176.4(2)
C25 C26 C27 C28 0.7(4)
C26 C25 C30 C29 -2.3(4)
C26 C27 C28 C29 -1.5(5)
C27 C28 C29 C30 0.4(5)
C28 C29 C30 C25 1.6(5)
C30 C25 C26 C27 1.2(4)
